data_1554679
loop_
_publ_author_name
'Ma, Huili'
'Shen, Kang'
'Wu, Yipei'
'Xia, Fang'
'Yu, Feiling'
'Sun, Zhengyi'
'Qian, Chunyue'
'Peng, Qiming'
'Zhang, Hong-Hai'
'You, Cong'
'Xie, Guohua'
'Hang, Xiao-Chun'
'Huang, Wei'

_publ_section_title
;
 High-color-purity and efficient solution-processable blue phosphorescent
 light-emitting diodes with Pt(ii) complexes featuring 3\p\p* transitions
;
_journal_issue 11
_journal_name_full 'Materials Chemistry Frontiers'
_journal_page_first 2448
_journal_paper_doi 10.1039/C9QM00347A
_journal_volume 3
_journal_year 2019
_chemical_formula_sum 'C30 H24 N4 O Pt'
_chemical_formula_weight 651.61
_space_group_IT_number 2
_space_group_name_Hall '-P 1'
_space_group_name_H-M_alt 'P -1'
_symmetry_cell_setting triclinic
_symmetry_space_group_name_H-M 'P -1'
_atom_sites_solution_hydrogens geom
_atom_sites_solution_primary direct
_atom_sites_solution_secondary difmap
_audit_creation_method SHELXL-97
_audit_update_record
;
2018-12-24 deposited with the CCDC.	2019-09-06 downloaded from the CCDC.
;
_cell_angle_alpha 86.8890(10)
_cell_angle_beta 81.7570(10)
_cell_angle_gamma 83.2050(10)
_cell_formula_units_Z 4
_cell_length_a 8.4381(4)
_cell_length_b 12.1330(5)
_cell_length_c 23.3476(9)
_cell_measurement_reflns_used 11699
_cell_measurement_temperature 293(2)
_cell_measurement_theta_max 28.39
_cell_measurement_theta_min 2.40
_cell_volume 2347.31(17)
_computing_structure_refinement 'SHELXL-97 (Sheldrick, 1997)'
_computing_structure_solution 'SHELXS-97 (Sheldrick, 1990)'
_diffrn_ambient_temperature 293(2)
_diffrn_measured_fraction_theta_full 0.993
_diffrn_measured_fraction_theta_max 0.993
_diffrn_measurement_device_type 'CCD area detector'
_diffrn_measurement_method 'phi and omega scans'
_diffrn_radiation_monochromator graphite
_diffrn_radiation_source 'fine-focus sealed tube'
_diffrn_radiation_type MoK\a
_diffrn_radiation_wavelength 0.71073
_diffrn_reflns_av_R_equivalents 0.0373
_diffrn_reflns_av_sigmaI/netI 0.0509
_diffrn_reflns_limit_h_max 11
_diffrn_reflns_limit_h_min -11
_diffrn_reflns_limit_k_max 11
_diffrn_reflns_limit_k_min -16
_diffrn_reflns_limit_l_max 31
_diffrn_reflns_limit_l_min -31
_diffrn_reflns_number 22417
_diffrn_reflns_theta_full 28.39
_diffrn_reflns_theta_max 28.39
_diffrn_reflns_theta_min 2.40
_exptl_absorpt_coefficient_mu 6.008
_exptl_crystal_colour Yellow
_exptl_crystal_density_diffrn 1.775
_exptl_crystal_density_method 'not measured'
_exptl_crystal_description Block
_exptl_crystal_F_000 1176
_refine_diff_density_max 2.078
_refine_diff_density_min -2.250
_refine_diff_density_rms 0.156
_refine_ls_extinction_method none
_refine_ls_goodness_of_fit_ref 1.049
_refine_ls_hydrogen_treatment mixed
_refine_ls_matrix_type full
_refine_ls_number_parameters 657
_refine_ls_number_reflns 11699
_refine_ls_number_restraints 0
_refine_ls_restrained_S_all 1.049
_refine_ls_R_factor_all 0.0353
_refine_ls_R_factor_gt 0.0304
_refine_ls_shift/su_max 0.003
_refine_ls_shift/su_mean 0.000
_refine_ls_structure_factor_coef Fsqd
_refine_ls_weighting_details 'calc w=1/[\s^2^(Fo^2^)+(0.0275P)^2^+4.4467P] where P=(Fo^2^+2Fc^2^)/3'
_refine_ls_weighting_scheme calc
_refine_ls_wR_factor_gt 0.0749
_refine_ls_wR_factor_ref 0.0787
_reflns_number_gt 10499
_reflns_number_total 11699
_reflns_threshold_expression >2sigma(I)
_cod_data_source_file c9qm00347a2.cif
_cod_data_source_block 1
_cod_depositor_comments
;
The following automatic conversions were performed:

data item '_symmetry_cell_setting' value 'Triclinic' was changed to
'triclinic' in accordance with the
/home/saulius/struct/COD-crude-data/automatic-downloads/DataCite-retrospective/RSC/depositions/lib/dictionaries/cif_core.dic
dictionary named 'cif_core.dic' version 2.4.2 last updated on
2011-04-26.

Automatic conversion script
Id: cif_fix_values 6909 2019-04-08 15:41:33Z antanas 
;
_cod_original_sg_symbol_H-M 'P-1   '
_cod_database_code 1554679

loop_
_symmetry_equiv_pos_as_xyz
'x, y, z'
'-x, -y, -z'

loop_
_atom_site_label
_atom_site_type_symbol
_atom_site_fract_x
_atom_site_fract_y
_atom_site_fract_z
_atom_site_U_iso_or_equiv
_atom_site_adp_type
_atom_site_occupancy
_atom_site_symmetry_multiplicity
_atom_site_calc_flag
_atom_site_refinement_flags
Pt1 Pt 0.784951(16) 0.486140(11) 0.371361(6) 0.01367(5) Uani 1 1 d .
Pt2 Pt 0.233130(16) 0.032673(11) 0.139746(5) 0.01420(5) Uani 1 1 d .
C1 C 0.6250(5) 0.6132(3) 0.48717(16) 0.0177(7) Uani 1 1 d .
C2 C 0.6351(5) 0.5926(3) 0.54613(17) 0.0226(8) Uani 1 1 d .
H2 H 0.5776 0.6332 0.5765 0.027 Uiso 1 1 calc R
C3 C 0.7458(5) 0.5012(3) 0.55082(17) 0.0213(8) Uani 1 1 d .
C4 C 0.7918(6) 0.4454(4) 0.60525(17) 0.0285(9) Uani 1 1 d .
H4A H 0.7698 0.3694 0.6068 0.043 Uiso 1 1 calc R
H4B H 0.7305 0.4827 0.6379 0.043 Uiso 1 1 calc R
H4C H 0.9046 0.4481 0.6062 0.043 Uiso 1 1 calc R
C5 C 0.5143(5) 0.6999(3) 0.46073(18) 0.0238(8) Uani 1 1 d .
H5A H 0.5595 0.7694 0.4573 0.036 Uiso 1 1 calc R
H5B H 0.4117 0.7081 0.4848 0.036 Uiso 1 1 calc R
H5C H 0.5004 0.6781 0.4230 0.036 Uiso 1 1 calc R
C6 C 0.8888(5) 0.3694(3) 0.47270(16) 0.0166(7) Uani 1 1 d .
C7 C 0.9735(5) 0.2904(3) 0.50646(18) 0.0232(8) Uani 1 1 d .
H7 H 0.9788 0.3031 0.5450 0.028 Uiso 1 1 calc R
C8 C 1.0495(5) 0.1929(3) 0.48169(19) 0.0239(8) Uani 1 1 d .
C9 C 1.0451(5) 0.1776(3) 0.42347(19) 0.0238(8) Uani 1 1 d .
H9 H 1.0961 0.1129 0.4064 0.029 Uiso 1 1 calc R
C10 C 0.9633(5) 0.2602(3) 0.39024(17) 0.0173(7) Uani 1 1 d .
C11 C 0.8823(4) 0.3569(3) 0.41361(15) 0.0151(7) Uani 1 1 d .
C12 C 1.1366(6) 0.1053(4) 0.5173(2) 0.0345(11) Uani 1 1 d .
H12A H 1.1475 0.0354 0.4989 0.052 Uiso 1 1 calc R
H12B H 1.0765 0.0990 0.5552 0.052 Uiso 1 1 calc R
H12C H 1.2415 0.1256 0.5204 0.052 Uiso 1 1 calc R
C13 C 0.8919(5) 0.2956(3) 0.29264(16) 0.0189(8) Uani 1 1 d .
C14 C 0.8871(5) 0.2345(3) 0.24344(17) 0.0219(8) Uani 1 1 d .
H14 H 0.9357 0.1617 0.2418 0.026 Uiso 1 1 calc R
C15 C 0.8124(5) 0.2803(3) 0.19803(17) 0.0226(8) Uani 1 1 d .
H15 H 0.8088 0.2391 0.1659 0.027 Uiso 1 1 calc R
C54 C 0.4240(5) 0.1243(3) 0.30916(15) 0.0170(7) Uani 1 1 d .
C16 C 0.7419(5) 0.3901(3) 0.20110(16) 0.0191(8) Uani 1 1 d .
C17 C 0.7510(5) 0.4495(3) 0.25033(17) 0.0181(7) Uani 1 1 d .
C18 C 0.8199(5) 0.4056(3) 0.29808(16) 0.0172(7) Uani 1 1 d .
C19 C 0.6507(5) 0.4619(3) 0.16303(17) 0.0205(8) Uani 1 1 d .
C20 C 0.5990(6) 0.4442(4) 0.11004(18) 0.0268(9) Uani 1 1 d .
H20 H 0.6304 0.3774 0.0916 0.032 Uiso 1 1 calc R
C21 C 0.5001(6) 0.5281(4) 0.08563(18) 0.0302(10) Uani 1 1 d .
H21 H 0.4651 0.5173 0.0506 0.036 Uiso 1 1 calc R
C22 C 0.4524(5) 0.6285(4) 0.11295(18) 0.0284(9) Uani 1 1 d .
H22 H 0.3854 0.6833 0.0961 0.034 Uiso 1 1 calc R
C23 C 0.5042(5) 0.6474(4) 0.16533(17) 0.0238(8) Uani 1 1 d .
H23 H 0.4710 0.7138 0.1839 0.029 Uiso 1 1 calc R
C24 C 0.6069(5) 0.5645(3) 0.18921(16) 0.0197(8) Uani 1 1 d .
C25 C 0.7017(4) 0.6524(3) 0.27050(16) 0.0172(7) Uani 1 1 d .
C26 C 0.7035(5) 0.7563(3) 0.24119(16) 0.0212(8) Uani 1 1 d .
H26 H 0.6818 0.7636 0.2031 0.025 Uiso 1 1 calc R
C27 C 0.7371(5) 0.8481(3) 0.26796(17) 0.0216(8) Uani 1 1 d .
C28 C 0.7726(5) 0.8323(3) 0.32485(17) 0.0219(8) Uani 1 1 d .
H28 H 0.7961 0.8913 0.3448 0.026 Uiso 1 1 calc R
C29 C 0.7719(5) 0.7276(3) 0.35057(17) 0.0191(7) Uani 1 1 d .
H29 H 0.7990 0.7179 0.3879 0.023 Uiso 1 1 calc R
C30 C 0.7407(6) 0.9589(3) 0.2365(2) 0.0294(10) Uani 1 1 d .
H30A H 0.8332 0.9566 0.2072 0.044 Uiso 1 1 calc R
H30B H 0.7468 1.0148 0.2634 0.044 Uiso 1 1 calc R
H30C H 0.6445 0.9763 0.2188 0.044 Uiso 1 1 calc R
C31 C 0.3587(5) 0.1339(3) 0.01153(17) 0.0229(8) Uani 1 1 d .
C32 C 0.3639(6) 0.0961(4) -0.04386(17) 0.0286(10) Uani 1 1 d .
H32 H 0.4161 0.1262 -0.0779 0.034 Uiso 1 1 calc R
C33 C 0.2780(6) 0.0065(4) -0.03914(17) 0.0275(9) Uani 1 1 d .
C34 C 0.2491(7) -0.0636(4) -0.08723(18) 0.0371(12) Uani 1 1 d .
H34A H 0.2704 -0.1408 -0.0763 0.056 Uiso 1 1 calc R
H34B H 0.3194 -0.0468 -0.1219 0.056 Uiso 1 1 calc R
H34C H 0.1391 -0.0479 -0.0941 0.056 Uiso 1 1 calc R
C35 C 0.4401(6) 0.2267(4) 0.02932(18) 0.0273(9) Uani 1 1 d .
H35A H 0.3760 0.2961 0.0232 0.041 Uiso 1 1 calc R
H35B H 0.5443 0.2274 0.0066 0.041 Uiso 1 1 calc R
H35C H 0.4524 0.2164 0.0696 0.041 Uiso 1 1 calc R
C36 C 0.1533(5) -0.0997(3) 0.05073(17) 0.0204(8) Uani 1 1 d .
C37 C 0.0795(5) -0.1774(4) 0.02557(18) 0.0262(9) Uani 1 1 d .
H37 H 0.0720 -0.1719 -0.0139 0.031 Uiso 1 1 calc R
C38 C 0.0162(5) -0.2645(3) 0.06032(19) 0.0253(9) Uani 1 1 d .
C39 C 0.0255(5) -0.2671(3) 0.11909(18) 0.0223(8) Uani 1 1 d .
H39 H -0.0164 -0.3238 0.1428 0.027 Uiso 1 1 calc R
C40 C 0.0965(5) -0.1864(3) 0.14306(17) 0.0199(8) Uani 1 1 d .
C41 C 0.1621(4) -0.1000(3) 0.11084(16) 0.0172(7) Uani 1 1 d .
C42 C -0.0617(7) -0.3526(4) 0.0346(2) 0.0397(12) Uani 1 1 d .
H42A H 0.0059 -0.4219 0.0353 0.059 Uiso 1 1 calc R
H42B H -0.0756 -0.3309 -0.0047 0.059 Uiso 1 1 calc R
H42C H -0.1648 -0.3608 0.0568 0.059 Uiso 1 1 calc R
C43 C 0.1694(5) -0.1386(3) 0.23599(16) 0.0174(7) Uani 1 1 d .
C44 C 0.1864(5) -0.1923(3) 0.28974(17) 0.0227(8) Uani 1 1 d .
H44 H 0.1483 -0.2610 0.2985 0.027 Uiso 1 1 calc R
C45 C 0.2590(5) -0.1443(3) 0.32956(17) 0.0232(8) Uani 1 1 d .
H45 H 0.2725 -0.1802 0.3650 0.028 Uiso 1 1 calc R
C46 C 0.3117(5) -0.0405(3) 0.31547(16) 0.0179(7) Uani 1 1 d .
C47 C 0.2879(5) 0.0118(3) 0.26229(16) 0.0162(7) Uani 1 1 d .
C48 C 0.2201(5) -0.0341(3) 0.21862(15) 0.0151(7) Uani 1 1 d .
C49 C 0.4007(5) 0.0286(3) 0.34508(16) 0.0176(7) Uani 1 1 d .
C50 C 0.4665(5) 0.0133(3) 0.39661(17) 0.0231(8) Uani 1 1 d .
H50 H 0.4506 -0.0494 0.4205 0.028 Uiso 1 1 calc R
C51 C 0.5558(5) 0.0926(4) 0.41168(18) 0.0246(8) Uani 1 1 d .
H51 H 0.5970 0.0848 0.4467 0.029 Uiso 1 1 calc R
C52 C 0.5849(5) 0.1844(3) 0.37465(17) 0.0215(8) Uani 1 1 d .
H52 H 0.6497 0.2351 0.3847 0.026 Uiso 1 1 calc R
C53 C 0.5193(5) 0.2019(3) 0.32333(17) 0.0194(8) Uani 1 1 d .
H53 H 0.5386 0.2637 0.2991 0.023 Uiso 1 1 calc R
C55 C 0.2977(5) 0.2077(3) 0.22459(15) 0.0153(7) Uani 1 1 d .
C56 C 0.2757(5) 0.3147(3) 0.24606(16) 0.0179(7) Uani 1 1 d .
H56 H 0.3021 0.3251 0.2826 0.022 Uiso 1 1 calc R
C57 C 0.2155(5) 0.4052(3) 0.21411(16) 0.0181(7) Uani 1 1 d .
C58 C 0.1775(5) 0.3840(3) 0.16001(16) 0.0201(8) Uani 1 1 d .
H58 H 0.1391 0.4422 0.1363 0.024 Uiso 1 1 calc R
C59 C 0.1966(5) 0.2782(3) 0.14190(16) 0.0196(8) Uani 1 1 d .
H59 H 0.1654 0.2665 0.1063 0.024 Uiso 1 1 calc R
C60 C 0.1854(5) 0.5183(3) 0.23844(18) 0.0237(8) Uani 1 1 d .
H60A H 0.0913 0.5222 0.2671 0.035 Uiso 1 1 calc R
H60B H 0.1689 0.5729 0.2079 0.035 Uiso 1 1 calc R
H60C H 0.2768 0.5325 0.2560 0.035 Uiso 1 1 calc R
N1 N 0.7287(4) 0.5396(3) 0.45617(13) 0.0169(6) Uani 1 1 d .
N2 N 0.8024(4) 0.4686(3) 0.49573(14) 0.0182(6) Uani 1 1 d .
N3 N 0.6707(4) 0.5595(3) 0.24249(13) 0.0179(6) Uani 1 1 d .
N4 N 0.7346(4) 0.6371(3) 0.32540(13) 0.0161(6) Uani 1 1 d .
N5 N 0.2716(4) 0.0698(3) 0.05016(13) 0.0191(7) Uani 1 1 d .
N6 N 0.2228(4) -0.0092(3) 0.01811(14) 0.0214(7) Uani 1 1 d .
N7 N 0.3519(4) 0.1161(2) 0.25841(13) 0.0152(6) Uani 1 1 d .
N8 N 0.2578(4) 0.1884(3) 0.17204(13) 0.0159(6) Uani 1 1 d .
O1 O 0.9711(3) 0.2332(2) 0.33319(12) 0.0212(6) Uani 1 1 d .
O2 O 0.0961(3) -0.2021(2) 0.20194(11) 0.0203(6) Uani 1 1 d .

loop_
_atom_site_aniso_label
_atom_site_aniso_U_11
_atom_site_aniso_U_22
_atom_site_aniso_U_33
_atom_site_aniso_U_23
_atom_site_aniso_U_13
_atom_site_aniso_U_12
Pt1 0.01603(8) 0.01110(7) 0.01412(7) -0.00099(5) -0.00158(5) -0.00285(5)
Pt2 0.01700(8) 0.01261(7) 0.01280(7) -0.00116(5) -0.00146(5) -0.00130(5)
C1 0.0186(18) 0.0151(16) 0.0207(18) -0.0011(14) -0.0040(14) -0.0057(15)
C2 0.029(2) 0.0235(19) 0.0150(17) -0.0019(15) 0.0011(15) -0.0064(17)
C3 0.027(2) 0.0206(18) 0.0180(18) 0.0007(15) -0.0042(15) -0.0088(16)
C4 0.038(3) 0.032(2) 0.0172(19) 0.0015(17) -0.0076(17) -0.006(2)
C5 0.024(2) 0.0209(19) 0.025(2) -0.0024(16) 0.0000(16) 0.0018(16)
C6 0.0182(18) 0.0129(16) 0.0198(18) -0.0012(14) -0.0041(14) -0.0046(14)
C7 0.028(2) 0.0212(19) 0.0236(19) -0.0003(16) -0.0099(16) -0.0065(17)
C8 0.022(2) 0.0181(18) 0.033(2) 0.0062(17) -0.0098(17) -0.0044(16)
C9 0.022(2) 0.0171(18) 0.033(2) -0.0013(17) -0.0055(17) -0.0003(16)
C10 0.0153(17) 0.0143(16) 0.0227(18) 0.0011(14) -0.0022(14) -0.0046(14)
C11 0.0160(17) 0.0132(16) 0.0161(16) 0.0024(13) -0.0020(13) -0.0036(14)
C12 0.040(3) 0.024(2) 0.042(3) 0.004(2) -0.019(2) 0.001(2)
C13 0.0199(19) 0.0170(17) 0.0188(17) -0.0019(15) 0.0034(14) -0.0047(15)
C14 0.023(2) 0.0166(17) 0.0249(19) -0.0054(16) 0.0042(16) -0.0048(15)
C15 0.026(2) 0.0209(19) 0.0213(19) -0.0071(16) 0.0021(15) -0.0082(16)
C54 0.0203(19) 0.0158(17) 0.0142(16) -0.0028(14) -0.0012(14) 0.0007(14)
C16 0.0200(19) 0.0234(19) 0.0148(17) -0.0043(15) 0.0007(14) -0.0082(16)
C17 0.0171(18) 0.0159(17) 0.0214(18) -0.0058(15) -0.0006(14) -0.0030(14)
C18 0.0153(17) 0.0184(17) 0.0179(17) -0.0034(14) 0.0012(14) -0.0044(14)
C19 0.021(2) 0.0231(19) 0.0173(18) -0.0004(15) 0.0006(15) -0.0072(16)
C20 0.031(2) 0.032(2) 0.0186(19) -0.0048(17) -0.0023(16) -0.0112(19)
C21 0.037(3) 0.039(3) 0.0170(19) -0.0001(18) -0.0039(17) -0.015(2)
C22 0.024(2) 0.040(3) 0.0203(19) 0.0093(18) -0.0015(16) -0.0064(19)
C23 0.023(2) 0.029(2) 0.0181(18) 0.0006(16) -0.0016(15) -0.0025(17)
C24 0.0193(19) 0.0253(19) 0.0148(17) 0.0012(15) 0.0000(14) -0.0074(16)
C25 0.0139(17) 0.0188(17) 0.0179(17) -0.0028(14) 0.0019(13) -0.0018(14)
C26 0.025(2) 0.0214(19) 0.0158(17) 0.0015(15) 0.0004(15) -0.0032(16)
C27 0.025(2) 0.0141(17) 0.0237(19) 0.0001(15) 0.0055(16) -0.0035(15)
C28 0.028(2) 0.0162(17) 0.0213(18) -0.0010(15) 0.0004(16) -0.0058(16)
C29 0.0211(19) 0.0174(17) 0.0191(18) -0.0026(15) -0.0024(14) -0.0035(15)
C30 0.034(2) 0.0186(19) 0.033(2) 0.0066(18) 0.0005(19) -0.0022(18)
C31 0.021(2) 0.026(2) 0.0199(18) 0.0034(16) -0.0026(15) 0.0033(16)
C32 0.034(2) 0.033(2) 0.0145(18) 0.0015(17) 0.0002(16) 0.0080(19)
C33 0.035(2) 0.031(2) 0.0141(18) -0.0036(17) -0.0048(16) 0.0090(19)
C34 0.053(3) 0.042(3) 0.0146(19) -0.0101(19) -0.0065(19) 0.009(2)
C35 0.031(2) 0.029(2) 0.0206(19) 0.0040(17) 0.0014(17) -0.0076(19)
C36 0.022(2) 0.0198(18) 0.0188(18) -0.0030(15) -0.0039(15) 0.0026(15)
C37 0.032(2) 0.024(2) 0.024(2) -0.0090(17) -0.0110(17) 0.0036(18)
C38 0.026(2) 0.0199(19) 0.032(2) -0.0097(17) -0.0105(17) -0.0003(17)
C39 0.022(2) 0.0169(17) 0.030(2) -0.0039(16) -0.0076(16) -0.0012(15)
C40 0.0149(18) 0.0186(18) 0.0262(19) -0.0027(15) -0.0052(15) 0.0018(15)
C41 0.0124(17) 0.0173(17) 0.0236(18) -0.0050(15) -0.0091(14) 0.0016(14)
C42 0.052(3) 0.032(2) 0.042(3) -0.011(2) -0.024(2) -0.006(2)
C43 0.0210(19) 0.0130(16) 0.0180(17) -0.0007(14) -0.0004(14) -0.0032(14)
C44 0.030(2) 0.0146(17) 0.0239(19) 0.0026(15) -0.0032(16) -0.0054(16)
C45 0.034(2) 0.0163(18) 0.0200(18) 0.0024(15) -0.0066(16) -0.0039(17)
C46 0.023(2) 0.0145(16) 0.0160(17) -0.0008(14) -0.0031(14) -0.0010(15)
C47 0.0160(18) 0.0102(15) 0.0209(18) -0.0001(14) 0.0001(14) 0.0008(13)
C48 0.0182(18) 0.0148(16) 0.0111(15) -0.0014(13) 0.0021(13) -0.0014(14)
C49 0.0212(19) 0.0147(16) 0.0166(17) -0.0014(14) -0.0023(14) -0.0004(14)
C50 0.033(2) 0.0166(18) 0.0210(19) 0.0014(15) -0.0098(16) 0.0004(16)
C51 0.026(2) 0.026(2) 0.0212(19) -0.0029(16) -0.0095(16) 0.0041(17)
C52 0.0178(19) 0.0223(19) 0.0251(19) -0.0066(16) -0.0051(15) 0.0003(15)
C53 0.0193(19) 0.0170(17) 0.0210(18) -0.0011(15) -0.0007(15) -0.0013(15)
C55 0.0173(18) 0.0133(16) 0.0148(16) 0.0002(13) 0.0005(13) -0.0039(14)
C56 0.023(2) 0.0144(17) 0.0159(17) -0.0006(14) -0.0002(14) -0.0046(15)
C57 0.0185(18) 0.0146(17) 0.0204(18) 0.0013(14) 0.0029(14) -0.0059(14)
C58 0.024(2) 0.0168(17) 0.0186(18) 0.0045(15) 0.0009(15) -0.0049(15)
C59 0.023(2) 0.0193(18) 0.0162(17) 0.0026(15) -0.0018(14) -0.0028(15)
C60 0.030(2) 0.0124(17) 0.027(2) 0.0009(15) -0.0001(17) -0.0027(16)
N1 0.0194(16) 0.0148(14) 0.0164(15) 0.0023(12) -0.0017(12) -0.0036(12)
N2 0.0202(16) 0.0162(15) 0.0184(15) 0.0016(13) -0.0044(12) -0.0024(13)
N3 0.0230(17) 0.0161(15) 0.0148(14) -0.0021(12) -0.0028(12) -0.0022(13)
N4 0.0172(15) 0.0145(14) 0.0168(14) -0.0024(12) -0.0029(12) -0.0006(12)
N5 0.0223(17) 0.0191(15) 0.0154(15) 0.0002(13) -0.0023(12) -0.0004(13)
N6 0.0272(18) 0.0210(16) 0.0158(15) -0.0038(13) -0.0044(13) 0.0014(14)
N7 0.0185(16) 0.0128(14) 0.0151(14) 0.0002(12) -0.0030(12) -0.0041(12)
N8 0.0212(16) 0.0132(14) 0.0130(14) 0.0015(12) 0.0000(12) -0.0048(12)
O1 0.0246(15) 0.0157(12) 0.0216(13) -0.0020(11) -0.0008(11) 0.0030(11)
O2 0.0279(15) 0.0148(12) 0.0198(13) -0.0015(11) -0.0040(11) -0.0083(11)

loop_
_atom_type_symbol
_atom_type_description
_atom_type_scat_dispersion_real
_atom_type_scat_dispersion_imag
_atom_type_scat_source
C C 0.0033 0.0016 'International Tables Vol C Tables 4.2.6.8 and 6.1.1.4'
H H 0.0000 0.0000 'International Tables Vol C Tables 4.2.6.8 and 6.1.1.4'
N N 0.0061 0.0033 'International Tables Vol C Tables 4.2.6.8 and 6.1.1.4'
O O 0.0106 0.0060 'International Tables Vol C Tables 4.2.6.8 and 6.1.1.4'
Pt Pt -1.7033 8.3905 'International Tables Vol C Tables 4.2.6.8 and 6.1.1.4'

loop_
_geom_angle_atom_site_label_1
_geom_angle_atom_site_label_2
_geom_angle_atom_site_label_3
_geom_angle
C11 Pt1 C18 91.90(16)
C11 Pt1 N1 79.79(14)
C18 Pt1 N1 167.65(14)
C11 Pt1 N4 166.52(14)
C18 Pt1 N4 90.28(14)
N1 Pt1 N4 99.93(12)
C48 Pt2 C41 91.11(15)
C48 Pt2 N5 167.55(14)
C41 Pt2 N5 80.10(15)
C48 Pt2 N8 90.14(13)
C41 Pt2 N8 167.95(14)
N5 Pt2 N8 100.31(12)
N1 C1 C2 109.5(3)
N1 C1 C5 123.3(3)
C2 C1 C5 127.2(4)
C3 C2 C1 107.3(4)
C3 C2 H2 126.3
C1 C2 H2 126.3
N2 C3 C2 106.9(3)
N2 C3 C4 126.3(4)
C2 C3 C4 126.8(4)
C3 C4 H4A 109.5
C3 C4 H4B 109.5
H4A C4 H4B 109.5
C3 C4 H4C 109.5
H4A C4 H4C 109.5
H4B C4 H4C 109.5
C1 C5 H5A 109.5
C1 C5 H5B 109.5
H5A C5 H5B 109.5
C1 C5 H5C 109.5
H5A C5 H5C 109.5
H5B C5 H5C 109.5
C7 C6 C11 122.8(4)
C7 C6 N2 122.5(3)
C11 C6 N2 114.7(3)
C8 C7 C6 119.4(4)
C8 C7 H7 120.3
C6 C7 H7 120.3
C9 C8 C7 119.3(4)
C9 C8 C12 120.2(4)
C7 C8 C12 120.5(4)
C8 C9 C10 119.9(4)
C8 C9 H9 120.0
C10 C9 H9 120.0
O1 C10 C11 124.4(3)
O1 C10 C9 113.0(3)
C11 C10 C9 122.6(4)
C10 C11 C6 115.9(3)
C10 C11 Pt1 127.0(3)
C6 C11 Pt1 116.5(3)
C8 C12 H12A 109.5
C8 C12 H12B 109.5
H12A C12 H12B 109.5
C8 C12 H12C 109.5
H12A C12 H12C 109.5
H12B C12 H12C 109.5
O1 C13 C18 126.2(3)
O1 C13 C14 111.6(3)
C18 C13 C14 122.2(4)
C15 C14 C13 121.3(4)
C15 C14 H14 119.3
C13 C14 H14 119.3
C14 C15 C16 118.4(4)
C14 C15 H15 120.8
C16 C15 H15 120.8
C53 C54 C49 120.6(4)
C53 C54 N7 130.4(3)
C49 C54 N7 108.7(3)
C15 C16 C17 118.9(4)
C15 C16 C19 133.1(4)
C17 C16 C19 108.0(4)
C18 C17 C16 124.7(4)
C18 C17 N3 127.5(3)
C16 C17 N3 107.7(3)
C17 C18 C13 114.4(3)
C17 C18 Pt1 120.9(3)
C13 C18 Pt1 124.1(3)
C20 C19 C24 119.8(4)
C20 C19 C16 132.3(4)
C24 C19 C16 107.8(3)
C21 C20 C19 118.8(4)
C21 C20 H20 120.6
C19 C20 H20 120.6
C20 C21 C22 121.0(4)
C20 C21 H21 119.5
C22 C21 H21 119.5
C23 C22 C21 120.8(4)
C23 C22 H22 119.6
C21 C22 H22 119.6
C22 C23 C24 118.5(4)
C22 C23 H23 120.8
C24 C23 H23 120.8
C23 C24 C19 121.1(4)
C23 C24 N3 130.2(4)
C19 C24 N3 108.4(3)
N4 C25 C26 121.8(4)
N4 C25 N3 117.7(3)
C26 C25 N3 120.5(3)
C27 C26 C25 121.0(4)
C27 C26 H26 119.5
C25 C26 H26 119.5
C26 C27 C28 117.3(4)
C26 C27 C30 121.1(4)
C28 C27 C30 121.5(4)
C29 C28 C27 118.6(4)
C29 C28 H28 120.7
C27 C28 H28 120.7
N4 C29 C28 124.8(4)
N4 C29 H29 117.6
C28 C29 H29 117.6
C27 C30 H30A 109.5
C27 C30 H30B 109.5
H30A C30 H30B 109.5
C27 C30 H30C 109.5
H30A C30 H30C 109.5
H30B C30 H30C 109.5
N5 C31 C32 109.6(4)
N5 C31 C35 122.5(4)
C32 C31 C35 127.8(4)
C33 C32 C31 107.4(4)
C33 C32 H32 126.3
C31 C32 H32 126.3
N6 C33 C32 106.9(4)
N6 C33 C34 125.5(4)
C32 C33 C34 127.5(4)
C33 C34 H34A 109.5
C33 C34 H34B 109.5
H34A C34 H34B 109.5
C33 C34 H34C 109.5
H34A C34 H34C 109.5
H34B C34 H34C 109.5
C31 C35 H35A 109.5
C31 C35 H35B 109.5
H35A C35 H35B 109.5
C31 C35 H35C 109.5
H35A C35 H35C 109.5
H35B C35 H35C 109.5
C37 C36 C41 123.3(4)
C37 C36 N6 122.7(4)
C41 C36 N6 114.0(3)
C36 C37 C38 119.3(4)
C36 C37 H37 120.4
C38 C37 H37 120.4
C39 C38 C37 118.3(4)
C39 C38 C42 120.6(4)
C37 C38 C42 121.2(4)
C38 C39 C40 120.9(4)
C38 C39 H39 119.6
C40 C39 H39 119.6
O2 C40 C41 123.7(3)
O2 C40 C39 113.2(3)
C41 C40 C39 123.2(4)
C40 C41 C36 115.0(3)
C40 C41 Pt2 127.5(3)
C36 C41 Pt2 116.7(3)
C38 C42 H42A 109.5
C38 C42 H42B 109.5
H42A C42 H42B 109.5
C38 C42 H42C 109.5
H42A C42 H42C 109.5
H42B C42 H42C 109.5
O2 C43 C44 111.2(3)
O2 C43 C48 124.3(3)
C44 C43 C48 124.5(4)
C45 C44 C43 120.4(4)
C45 C44 H44 119.8
C43 C44 H44 119.8
C44 C45 C46 118.3(4)
C44 C45 H45 120.8
C46 C45 H45 120.8
C45 C46 C47 119.5(4)
C45 C46 C49 132.3(4)
C47 C46 C49 108.1(3)
C46 C47 C48 125.3(3)
C46 C47 N7 108.6(3)
C48 C47 N7 126.0(3)
C43 C48 C47 111.9(3)
C43 C48 Pt2 125.7(3)
C47 C48 Pt2 121.6(3)
C50 C49 C54 120.3(4)
C50 C49 C46 132.5(4)
C54 C49 C46 107.0(3)
C51 C50 C49 118.9(4)
C51 C50 H50 120.5
C49 C50 H50 120.5
C50 C51 C52 120.4(4)
C50 C51 H51 119.8
C52 C51 H51 119.8
C53 C52 C51 121.6(4)
C53 C52 H52 119.2
C51 C52 H52 119.2
C52 C53 C54 118.0(4)
C52 C53 H53 121.0
C54 C53 H53 121.0
N8 C55 N7 117.8(3)
N8 C55 C56 121.3(3)
N7 C55 C56 120.7(3)
C57 C56 C55 121.3(4)
C57 C56 H56 119.3
C55 C56 H56 119.4
C56 C57 C58 116.5(4)
C56 C57 C60 120.9(4)
C58 C57 C60 122.5(4)
C59 C58 C57 119.9(4)
C59 C58 H58 120.1
C57 C58 H58 120.1
N8 C59 C58 124.6(4)
N8 C59 H59 117.7
C58 C59 H59 117.7
C57 C60 H60A 109.5
C57 C60 H60B 109.5
H60A C60 H60B 109.5
C57 C60 H60C 109.5
H60A C60 H60C 109.5
H60B C60 H60C 109.5
C1 N1 N2 106.6(3)
C1 N1 Pt1 139.8(3)
N2 N1 Pt1 112.8(2)
C3 N2 N1 109.6(3)
C3 N2 C6 133.4(3)
N1 N2 C6 115.3(3)
C25 N3 C24 124.4(3)
C25 N3 C17 123.9(3)
C24 N3 C17 107.9(3)
C25 N4 C29 116.4(3)
C25 N4 Pt1 128.0(3)
C29 N4 Pt1 114.1(3)
C31 N5 N6 105.7(3)
C31 N5 Pt2 139.8(3)
N6 N5 Pt2 112.7(2)
C33 N6 N5 110.3(3)
C33 N6 C36 132.6(4)
N5 N6 C36 115.9(3)
C55 N7 C54 123.9(3)
C55 N7 C47 124.1(3)
C54 N7 C47 107.5(3)
C55 N8 C59 116.3(3)
C55 N8 Pt2 127.0(2)
C59 N8 Pt2 115.3(3)
C10 O1 C13 124.6(3)
C40 O2 C43 125.1(3)

loop_
_geom_bond_atom_site_label_1
_geom_bond_atom_site_label_2
_geom_bond_distance
Pt1 C11 1.966(4)
Pt1 C18 1.984(4)
Pt1 N1 2.089(3)
Pt1 N4 2.103(3)
Pt2 C48 1.965(3)
Pt2 C41 1.967(4)
Pt2 N5 2.103(3)
Pt2 N8 2.116(3)
C1 N1 1.338(5)
C1 C2 1.399(5)
C1 C5 1.491(5)
C2 C3 1.373(6)
C2 H2 0.9300
C3 N2 1.368(5)
C3 C4 1.486(5)
C4 H4A 0.9600
C4 H4B 0.9600
C4 H4C 0.9600
C5 H5A 0.9600
C5 H5B 0.9600
C5 H5C 0.9600
C6 C7 1.403(5)
C6 C11 1.406(5)
C6 N2 1.421(5)
C7 C8 1.390(6)
C7 H7 0.9300
C8 C9 1.388(6)
C8 C12 1.502(6)
C9 C10 1.410(5)
C9 H9 0.9300
C10 O1 1.380(5)
C10 C11 1.383(5)
C12 H12A 0.9600
C12 H12B 0.9600
C12 H12C 0.9600
C13 O1 1.379(5)
C13 C18 1.404(5)
C13 C14 1.408(5)
C14 C15 1.369(6)
C14 H14 0.9300
C15 C16 1.395(6)
C15 H15 0.9300
C54 C53 1.390(5)
C54 C49 1.411(5)
C54 N7 1.420(5)
C16 C17 1.405(5)
C16 C19 1.447(6)
C17 C18 1.383(5)
C17 N3 1.439(5)
C19 C20 1.405(6)
C19 C24 1.404(6)
C20 C21 1.390(7)
C20 H20 0.9300
C21 C22 1.395(7)
C21 H21 0.9300
C22 C23 1.395(6)
C22 H22 0.9300
C23 C24 1.395(6)
C23 H23 0.9300
C24 N3 1.420(5)
C25 N4 1.349(5)
C25 C26 1.401(5)
C25 N3 1.402(5)
C26 C27 1.383(6)
C26 H26 0.9300
C27 C28 1.401(6)
C27 C30 1.498(5)
C28 C29 1.375(5)
C28 H28 0.9300
C29 N4 1.362(5)
C29 H29 0.9300
C30 H30A 0.9600
C30 H30B 0.9600
C30 H30C 0.9600
C31 N5 1.352(5)
C31 C32 1.389(6)
C31 C35 1.492(6)
C32 C33 1.367(7)
C32 H32 0.9300
C33 N6 1.362(5)
C33 C34 1.509(6)
C34 H34A 0.9600
C34 H34B 0.9600
C34 H34C 0.9600
C35 H35A 0.9600
C35 H35B 0.9600
C35 H35C 0.9600
C36 C37 1.388(6)
C36 C41 1.416(5)
C36 N6 1.437(5)
C37 C38 1.406(6)
C37 H37 0.9300
C38 C39 1.384(6)
C38 C42 1.511(6)
C39 C40 1.388(6)
C39 H39 0.9300
C40 O2 1.377(5)
C40 C41 1.380(6)
C42 H42A 0.9600
C42 H42B 0.9600
C42 H42C 0.9600
C43 O2 1.388(5)
C43 C44 1.400(5)
C43 C48 1.407(5)
C44 C45 1.373(6)
C44 H44 0.9300
C45 C46 1.392(5)
C45 H45 0.9300
C46 C47 1.393(5)
C46 C49 1.450(5)
C47 C48 1.407(5)
C47 N7 1.428(4)
C49 C50 1.391(5)
C50 C51 1.379(6)
C50 H50 0.9300
C51 C52 1.396(6)
C51 H51 0.9300
C52 C53 1.386(5)
C52 H52 0.9300
C53 H53 0.9300
C55 N8 1.357(5)
C55 N7 1.398(5)
C55 C56 1.399(5)
C56 C57 1.381(5)
C56 H56 0.9300
C57 C58 1.391(5)
C57 C60 1.494(5)
C58 C59 1.357(5)
C58 H58 0.9300
C59 N8 1.355(5)
C59 H59 0.9300
C60 H60A 0.9600
C60 H60B 0.9600
C60 H60C 0.9600
N1 N2 1.391(4)
N5 N6 1.382(5)

loop_
_geom_torsion_atom_site_label_1
_geom_torsion_atom_site_label_2
_geom_torsion_atom_site_label_3
_geom_torsion_atom_site_label_4
_geom_torsion
N1 C1 C2 C3 -1.7(5)
C5 C1 C2 C3 176.3(4)
C1 C2 C3 N2 0.8(5)
C1 C2 C3 C4 -177.3(4)
C11 C6 C7 C8 -2.7(6)
N2 C6 C7 C8 177.2(4)
C6 C7 C8 C9 2.4(6)
C6 C7 C8 C12 -178.1(4)
C7 C8 C9 C10 -0.4(6)
C12 C8 C9 C10 -179.9(4)
C8 C9 C10 O1 179.5(4)
C8 C9 C10 C11 -1.5(6)
O1 C10 C11 C6 -179.8(3)
C9 C10 C11 C6 1.3(5)
O1 C10 C11 Pt1 -8.7(5)
C9 C10 C11 Pt1 172.4(3)
C7 C6 C11 C10 0.8(5)
N2 C6 C11 C10 -179.1(3)
C7 C6 C11 Pt1 -171.2(3)
N2 C6 C11 Pt1 8.9(4)
C18 Pt1 C11 C10 9.1(3)
N1 Pt1 C11 C10 179.9(4)
N4 Pt1 C11 C10 -90.1(7)
C18 Pt1 C11 C6 -179.9(3)
N1 Pt1 C11 C6 -9.1(3)
N4 Pt1 C11 C6 81.0(6)
O1 C13 C14 C15 179.2(3)
C18 C13 C14 C15 0.5(6)
C13 C14 C15 C16 0.7(6)
C14 C15 C16 C17 0.3(6)
C14 C15 C16 C19 -177.6(4)
C15 C16 C17 C18 -2.8(6)
C19 C16 C17 C18 175.6(4)
C15 C16 C17 N3 179.7(3)
C19 C16 C17 N3 -1.9(4)
C16 C17 C18 C13 3.9(6)
N3 C17 C18 C13 -179.1(4)
C16 C17 C18 Pt1 -166.8(3)
N3 C17 C18 Pt1 10.2(5)
O1 C13 C18 C17 178.8(3)
C14 C13 C18 C17 -2.7(5)
O1 C13 C18 Pt1 -10.9(6)
C14 C13 C18 Pt1 167.6(3)
C11 Pt1 C18 C17 169.8(3)
N1 Pt1 C18 C17 122.4(6)
N4 Pt1 C18 C17 -23.5(3)
C11 Pt1 C18 C13 0.0(3)
N1 Pt1 C18 C13 -47.3(8)
N4 Pt1 C18 C13 166.7(3)
C15 C16 C19 C20 1.5(8)
C17 C16 C19 C20 -176.5(4)
C15 C16 C19 C24 178.7(4)
C17 C16 C19 C24 0.7(4)
C24 C19 C20 C21 -2.3(6)
C16 C19 C20 C21 174.7(4)
C19 C20 C21 C22 0.0(6)
C20 C21 C22 C23 0.6(7)
C21 C22 C23 C24 1.1(6)
C22 C23 C24 C19 -3.4(6)
C22 C23 C24 N3 -176.5(4)
C20 C19 C24 C23 4.0(6)
C16 C19 C24 C23 -173.6(4)
C20 C19 C24 N3 178.5(4)
C16 C19 C24 N3 0.9(4)
N4 C25 C26 C27 -1.0(6)
N3 C25 C26 C27 -178.7(4)
C25 C26 C27 C28 1.4(6)
C25 C26 C27 C30 179.4(4)
C26 C27 C28 C29 -0.1(6)
C30 C27 C28 C29 -178.0(4)
C27 C28 C29 N4 -1.9(6)
N5 C31 C32 C33 -0.1(5)
C35 C31 C32 C33 177.2(4)
C31 C32 C33 N6 -0.2(5)
C31 C32 C33 C34 -179.7(4)
C41 C36 C37 C38 -3.2(6)
N6 C36 C37 C38 179.2(4)
C36 C37 C38 C39 2.1(6)
C36 C37 C38 C42 -178.5(4)
C37 C38 C39 C40 -0.4(6)
C42 C38 C39 C40 -179.9(4)
C38 C39 C40 O2 -179.7(4)
C38 C39 C40 C41 -0.3(6)
O2 C40 C41 C36 178.8(3)
C39 C40 C41 C36 -0.6(6)
O2 C40 C41 Pt2 -11.7(6)
C39 C40 C41 Pt2 168.9(3)
C37 C36 C41 C40 2.3(6)
N6 C36 C41 C40 -179.8(3)
C37 C36 C41 Pt2 -168.4(3)
N6 C36 C41 Pt2 9.5(4)
C48 Pt2 C41 C40 12.6(4)
N5 Pt2 C41 C40 -176.3(4)
N8 Pt2 C41 C40 -83.2(7)
C48 Pt2 C41 C36 -178.0(3)
N5 Pt2 C41 C36 -6.9(3)
N8 Pt2 C41 C36 86.1(7)
O2 C43 C44 C45 178.8(4)
C48 C43 C44 C45 -1.1(6)
C43 C44 C45 C46 1.3(6)
C44 C45 C46 C47 0.8(6)
C44 C45 C46 C49 -175.2(4)
C45 C46 C47 C48 -3.3(6)
C49 C46 C47 C48 173.5(4)
C45 C46 C47 N7 180.0(4)
C49 C46 C47 N7 -3.2(4)
O2 C43 C48 C47 179.0(3)
C44 C43 C48 C47 -1.1(6)
O2 C43 C48 Pt2 -11.1(6)
C44 C43 C48 Pt2 168.8(3)
C46 C47 C48 C43 3.3(5)
N7 C47 C48 C43 179.5(3)
C46 C47 C48 Pt2 -167.1(3)
N7 C47 C48 Pt2 9.1(5)
C41 Pt2 C48 C43 -1.7(3)
N5 Pt2 C48 C43 -46.5(9)
N8 Pt2 C48 C43 166.3(3)
C41 Pt2 C48 C47 167.3(3)
N5 Pt2 C48 C47 122.6(6)
N8 Pt2 C48 C47 -24.7(3)
C53 C54 C49 C50 3.1(6)
N7 C54 C49 C50 177.0(4)
C53 C54 C49 C46 -173.9(3)
N7 C54 C49 C46 0.1(4)
C45 C46 C49 C50 1.9(8)
C47 C46 C49 C50 -174.4(4)
C45 C46 C49 C54 178.2(4)
C47 C46 C49 C54 1.9(4)
C54 C49 C50 C51 -0.5(6)
C46 C49 C50 C51 175.5(4)
C49 C50 C51 C52 -2.5(6)
C50 C51 C52 C53 3.1(6)
C51 C52 C53 C54 -0.6(6)
C49 C54 C53 C52 -2.5(6)
N7 C54 C53 C52 -174.9(4)
N8 C55 C56 C57 -1.3(6)
N7 C55 C56 C57 -177.1(3)
C55 C56 C57 C58 0.4(6)
C55 C56 C57 C60 177.2(4)
C56 C57 C58 C59 1.6(6)
C60 C57 C58 C59 -175.2(4)
C57 C58 C59 N8 -2.9(6)
C2 C1 N1 N2 1.9(4)
C5 C1 N1 N2 -176.2(3)
C2 C1 N1 Pt1 169.6(3)
C5 C1 N1 Pt1 -8.4(6)
C11 Pt1 N1 C1 -159.4(4)
C18 Pt1 N1 C1 -111.1(7)
N4 Pt1 N1 C1 34.3(4)
C11 Pt1 N1 N2 7.9(2)
C18 Pt1 N1 N2 56.2(8)
N4 Pt1 N1 N2 -158.4(2)
C2 C3 N2 N1 0.4(4)
C4 C3 N2 N1 178.4(4)
C2 C3 N2 C6 -163.9(4)
C4 C3 N2 C6 14.2(7)
C1 N1 N2 C3 -1.5(4)
Pt1 N1 N2 C3 -172.9(2)
C1 N1 N2 C6 166.0(3)
Pt1 N1 N2 C6 -5.5(4)
C7 C6 N2 C3 -18.1(7)
C11 C6 N2 C3 161.8(4)
C7 C6 N2 N1 178.3(3)
C11 C6 N2 N1 -1.8(5)
N4 C25 N3 C24 168.4(3)
C26 C25 N3 C24 -13.8(6)
N4 C25 N3 C17 -36.1(5)
C26 C25 N3 C17 141.7(4)
C23 C24 N3 C25 -29.5(6)
C19 C24 N3 C25 156.7(3)
C23 C24 N3 C17 171.7(4)
C19 C24 N3 C17 -2.1(4)
C18 C17 N3 C25 26.2(6)
C16 C17 N3 C25 -156.4(3)
C18 C17 N3 C24 -174.9(4)
C16 C17 N3 C24 2.5(4)
C26 C25 N4 C29 -0.9(5)
N3 C25 N4 C29 176.9(3)
C26 C25 N4 Pt1 -166.4(3)
N3 C25 N4 Pt1 11.4(5)
C28 C29 N4 C25 2.4(6)
C28 C29 N4 Pt1 169.9(3)
C11 Pt1 N4 C25 113.8(6)
C18 Pt1 N4 C25 14.5(3)
N1 Pt1 N4 C25 -158.6(3)
C11 Pt1 N4 C29 -51.9(7)
C18 Pt1 N4 C29 -151.3(3)
N1 Pt1 N4 C29 35.7(3)
C32 C31 N5 N6 0.3(4)
C35 C31 N5 N6 -177.1(4)
C32 C31 N5 Pt2 162.7(3)
C35 C31 N5 Pt2 -14.7(7)
C48 Pt2 N5 C31 -112.9(7)
C41 Pt2 N5 C31 -158.5(4)
N8 Pt2 N5 C31 33.7(4)
C48 Pt2 N5 N6 48.7(8)
C41 Pt2 N5 N6 3.1(3)
N8 Pt2 N5 N6 -164.6(3)
C32 C33 N6 N5 0.3(5)
C34 C33 N6 N5 179.9(4)
C32 C33 N6 C36 -166.5(4)
C34 C33 N6 C36 13.1(8)
C31 N5 N6 C33 -0.4(4)
Pt2 N5 N6 C33 -168.2(3)
C31 N5 N6 C36 168.8(3)
Pt2 N5 N6 C36 1.0(4)
C37 C36 N6 C33 -22.5(7)
C41 C36 N6 C33 159.6(4)
C37 C36 N6 N5 171.3(4)
C41 C36 N6 N5 -6.6(5)
N8 C55 N7 C54 168.5(3)
C56 C55 N7 C54 -15.5(5)
N8 C55 N7 C47 -38.4(5)
C56 C55 N7 C47 137.6(4)
C53 C54 N7 C55 -32.0(6)
C49 C54 N7 C55 154.9(3)
C53 C54 N7 C47 171.1(4)
C49 C54 N7 C47 -2.0(4)
C46 C47 N7 C55 -153.6(3)
C48 C47 N7 C55 29.7(6)
C46 C47 N7 C54 3.2(4)
C48 C47 N7 C54 -173.5(4)
N7 C55 N8 C59 176.2(3)
C56 C55 N8 C59 0.2(5)
N7 C55 N8 Pt2 10.4(5)
C56 C55 N8 Pt2 -165.6(3)
C58 C59 N8 C55 1.9(6)
C58 C59 N8 Pt2 169.4(3)
C48 Pt2 N8 C55 16.6(3)
C41 Pt2 N8 C55 112.6(7)
N5 Pt2 N8 C55 -156.5(3)
C48 Pt2 N8 C59 -149.3(3)
C41 Pt2 N8 C59 -53.3(7)
N5 Pt2 N8 C59 37.5(3)
C11 C10 O1 C13 -3.8(6)
C9 C10 O1 C13 175.2(3)
C18 C13 O1 C10 14.3(6)
C14 C13 O1 C10 -164.3(3)
C41 C40 O2 C43 -4.4(6)
C39 C40 O2 C43 175.0(3)
C44 C43 O2 C40 -163.6(4)
C48 C43 O2 C40 16.3(6)
